data_7209130
loop_
_publ_author_name
'W\"ohlert, Susanne'
'Fink, Lothar'
'Schmidt, Martin'
'N\"ather, Christian'

_publ_section_title
;
 Exploration and synthesis of condensed coordination networks with
 modified magnetic properties
;
_journal_issue 5
_journal_name_full CrystEngComm
_journal_page_first 945
_journal_paper_doi 10.1039/c2ce26617b
_journal_volume 15
_journal_year 2013
_chemical_formula_sum 'C12 H12 N6 Ni S2'
_chemical_formula_weight 363.09
_space_group_IT_number 14
_symmetry_space_group_name_Hall '-P 2yn'
_symmetry_space_group_name_H-M 'P 1 21/n 1'
_cell_angle_alpha 90
_cell_angle_beta 124.6427(19)
_cell_angle_gamma 90
_cell_formula_units_Z 4
_cell_length_a 18.33206(42)
_cell_length_b 9.39332(22)
_cell_length_c 11.28370(27)
_cell_measurement_temperature 300
_cell_volume 1598.56(7)
_computing_cell_refinement 'DASH (David <i> et al.</i> , 2004)'
_computing_data_collection 'STOE WINXPOW (STOE & Cie GmbH, 2004)'
_computing_data_reduction 'DASH (David <i>et al.</i>, 2004)'
_computing_molecular_graphics 'MERCURY (Macrea <i>et al.</i>)'
_computing_structure_refinement 'TOPAS (Coelho, 2007)'
_computing_structure_solution 'DASH (David <i>et al.</i>, 2004)'
_diffrn_ambient_temperature 300
_diffrn_detector_type 'lin psd'
_diffrn_measurement_device_type 'STOE Stadi-P'
_diffrn_radiation_monochromator 'primary focussing, Ge 111'
_diffrn_radiation_source 'X-ray tube'
_diffrn_radiation_type 'Cu K\a~1~'
_diffrn_radiation_wavelength 1.54056
_exptl_crystal_density_diffrn 1.509
_exptl_crystal_F_000 744.0
_pd_meas_2theta_range_inc 0.01
_pd_meas_2theta_range_max 120
_pd_meas_2theta_range_min 2
_pd_meas_number_of_points 11801
_pd_meas_scan_method step
_pd_proc_2theta_range_inc 0.01
_pd_proc_2theta_range_max 120
_pd_proc_2theta_range_min 2
_pd_proc_info_excluded_regions none
_pd_proc_ls_background_function 'Chebychev polynomial'
_pd_proc_ls_pref_orient_corr none
_pd_proc_ls_profile_function 'modified Thompson-Cox-Hastings pseudo-Voigt'
_pd_proc_ls_prof_R_factor 0.002673
_pd_proc_ls_prof_wR_expected 0.002343
_pd_proc_ls_prof_wR_factor 0.003543
_refine_ls_extinction_method none
_refine_ls_goodness_of_fit_all 1.512
_refine_ls_hydrogen_treatment mixed
_refine_ls_matrix_type fullcycle
_refine_ls_number_constraints 4
_refine_ls_number_parameters 147
_refine_ls_number_restraints 82
_refine_ls_weighting_details w=1/\s(Y~obs~)^2^
_refine_ls_weighting_scheme sigma
_cod_data_source_file c2ce26617b.txt
_cod_data_source_block woe2145
_cod_depositor_comments
;
 Removing the '_space_group' data item since it was not found in the core CIF
 dictionary and the same information was already provided in the official
 space group data items. No information was lost by removing this data item.

 Antanas Vaitkus,
 2017-03-06
;
_cod_original_cell_volume 1598.564(75)
_cod_original_sg_symbol_H-M P121/n1
_cod_original_formula_sum C12H12N6Ni1S2
_cod_database_code 7209130

loop_
_symmetry_equiv_pos_as_xyz
'-x, -y, -z'
'-x+1/2, y+1/2, -z+1/2'
'x, y, z'
'x+1/2, -y+1/2, z+1/2'

loop_
_atom_site_label
_atom_site_type_symbol
_atom_site_symmetry_multiplicity
_atom_site_fract_x
_atom_site_fract_y
_atom_site_fract_z
_atom_site_occupancy
_atom_site_B_iso_or_equiv
_atom_site_adp_type
Ni1 Ni 4 0.363318(88) 0.20402(18) 0.37870(19) 1 2.317(72) Biso
N2 N 4 0.34211(28) 0.41274(34) 0.32269(39) 1 3.952(89) Biso
N3 N 4 0.32046(10) 0.14193(21) 0.16856(17) 1 3.952(89) Biso
S4 S 4 0.51101(15) 0.24993(31) 0.41652(30) 1 3.720(85) Biso
N5 N 4 0.41021(11) 0.24661(24) 0.59478(22) 1 3.952(89) Biso
C6 C 4 0.32158(28) 0.51981(36) 0.26462(42) 1 3.952(89) Biso
C7 C 4 0.35928(13) 0.02274(22) 0.15838(22) 1 3.952(89) Biso
C8 C 4 0.25998(12) 0.20913(27) 0.04762(23) 1 3.952(89) Biso
C9 C 4 0.56650(25) 0.10290(38) 0.50390(44) 1 3.952(89) Biso
C10 C 4 0.38679(12) 0.15896(26) 0.66589(27) 1 3.952(89) Biso
C11 C 4 0.46367(12) 0.35494(25) 0.67002(25) 1 3.952(89) Biso
S12 S 4 0.29203(19) 0.67491(29) 0.18421(35) 1 3.720(85) Biso
C13 C 4 0.34115(13) -0.03809(25) 0.02802(25) 1 3.952(89) Biso
C14 C 4 0.23913(12) 0.15622(28) -0.08312(23) 1 3.952(89) Biso
N15 N 4 0.60554(37) 0.00005(49) 0.56039(59) 1 3.952(89) Biso
C16 C 4 0.41916(13) 0.18786(28) 0.80868(28) 1 3.952(89) Biso
C17 C 4 0.49595(12) 0.38316(28) 0.81256(25) 1 3.952(89) Biso
N18 N 4 0.27600(14) 0.03883(32) -0.09688(29) 1 3.952(89) Biso
C19 C 4 0.17188(13) 0.23652(27) -0.21573(22) 1 3.952(89) Biso
N20 N 4 0.47365(14) 0.29978(30) 0.88123(31) 1 3.952(89) Biso
C21 C 4 0.55637(13) 0.50865(27) 0.89112(25) 1 3.952(89) Biso
H1 H 4 0.40596(81) -0.0214(15) 0.2627(14) 1 4.74(11) Biso
H2 H 4 0.22983(72) 0.3003(16) 0.0561(12) 1 4.74(11) Biso
H3 H 4 0.34303(91) 0.0661(13) 0.6162(14) 1 4.74(11) Biso
H4 H 4 0.47640(72) 0.4124(16) 0.6088(12) 1 4.74(11) Biso
H5 H 4 0.38165(72) -0.1346(14) 0.0440(12) 1 4.74(11) Biso
H6 H 4 0.40015(80) 0.1197(14) 0.8627(16) 1 4.74(11) Biso
H7 H 4 0.20494(77) 0.3179(14) -0.2303(14) 1 4.74(11) Biso
H8 H 4 0.14376(91) 0.1632(14) -0.2988(13) 1 4.74(11) Biso
H9 H 4 0.12421(77) 0.2837(14) -0.2082(12) 1 4.74(11) Biso
H10 H 4 0.58278(74) 0.5479(15) 0.8357(12) 1 4.74(11) Biso
H11 H 4 0.60785(73) 0.4755(15) 0.9970(12) 1 4.74(11) Biso
H12 H 4 0.51945(75) 0.5883(15) 0.8974(12) 1 4.74(11) Biso

loop_
_atom_type_symbol
_atom_type_description
_atom_type_scat_source
C C 'International Tables Vol C Table 6.1.1.4'
H H 'International Tables Vol C Table 6.1.1.4'
N N 'International Tables Vol C Table 6.1.1.4'
Ni Ni 'International Tables Vol C Table 6.1.1.4'
S S 'International Tables Vol C Table 6.1.1.4'

loop_
_geom_angle_atom_site_label_1
_geom_angle_atom_site_label_2
_geom_angle_atom_site_label_3
_geom_angle
N2 Ni1 N3 91.9(1)
N2 Ni1 S4 83.4(2)
N2 Ni1 N5 93.3(2)
N3 Ni1 S4 85.2(1)
N3 Ni1 N5 174.7(1)
S4 Ni1 N5 94.5(1)
Ni1 N2 C6 166.6(4)
Ni1 N3 C7 116.2(2)
Ni1 N3 C8 125.6(2)
C7 N3 C8 118.2(2)
Ni1 S4 C9 101.2(2)
Ni1 N5 C10 120.1(2)
Ni1 N5 C11 123.4(2)
C10 N5 C11 116.5(2)
N2 C6 S12 178.7(4)
N3 C7 C13 125.9(2)
N3 C7 H1 110.7(8)
C13 C7 H1 123.3(8)
N3 C8 C14 119.0(2)
N3 C8 H2 117.9(8)
C14 C8 H2 123.1(8)
S4 C9 N15 177.3(5)
N5 C10 C16 119.3(2)
N5 C10 H3 123.8(8)
C16 C10 H3 116.9(8)
N5 C11 C17 124.0(2)
N5 C11 H4 110.3(8)
C17 C11 H4 125.6(8)
C7 C13 N18 112.9(2)
C7 C13 H5 114.4(7)
N18 C13 H5 132.7(7)
C8 C14 N18 124.2(2)
C8 C14 C19 117.1(2)
N18 C14 C19 118.7(2)
C10 C16 N20 122.2(3)
C10 C16 H6 118.7(9)
N20 C16 H6 119.1(9)
C11 C17 N20 119.8(2)
C11 C17 C21 121.1(2)
N20 C17 C21 119.1(2)
C13 N18 C14 119.7(3)
C14 C19 H7 107.7(8)
C14 C19 H8 105.9(8)
C14 C19 H9 113.1(8)
H7 C19 H8 112(1)
H7 C19 H9 107(1)
H8 C19 H9 111(1)
C16 N20 C17 118.2(3)
C17 C21 H10 110.9(8)
C17 C21 H11 108.5(8)
C17 C21 H12 108.3(8)
H10 C21 H11 111(1)
H10 C21 H12 109(1)
H11 C21 H12 109(1)

loop_
_geom_bond_atom_site_label_1
_geom_bond_atom_site_label_2
_geom_bond_distance
Ni1 N2 2.029(4)
Ni1 N3 2.112(3)
Ni1 S4 2.527(4)
Ni1 N5 2.112(3)
N2 C6 1.141(5)
N3 C7 1.366(3)
N3 C8 1.330(2)
S4 C9 1.666(4)
N5 C10 1.378(4)
N5 C11 1.331(3)
C6 S12 1.637(4)
C7 C13 1.430(4)
C7 H1 1.07(1)
C8 C14 1.389(4)
C8 H2 1.05(2)
C9 N15 1.155(6)
C10 C16 1.391(4)
C10 H3 1.10(1)
C11 C17 1.388(4)
C11 H4 1.00(2)
C13 N18 1.422(3)
C13 H5 1.12(1)
C14 N18 1.348(4)
C14 C19 1.493(3)
C16 N20 1.358(3)
C16 H6 1.07(2)
C17 N20 1.319(5)
C17 C21 1.512(3)
C19 H7 1.04(2)
C19 H8 1.03(1)
C19 H9 1.03(2)
C21 H10 1.05(2)
C21 H11 1.06(1)
C21 H12 1.04(2)
